data_7131815
loop_
_publ_author_name
'Weinert, Hanns M.'
'Schulte, Yannick'
'Gehlhaar, Alexander'
'W&#xf6;lper, Christoph'
'Haberhauer, Gebhard'
'Schulz, Stephan'

_publ_section_title
;
 Metal-coordinated distibene and dibismuthene dications - isoelectronic
 analogues of butadiene dications.
;
_journal_issue 50
_journal_name_full 'Chemical communications (Cambridge, England)'
_journal_page_first 7755
_journal_page_last 7758
_journal_paper_doi 10.1039/d3cc01844j
_journal_volume 59
_journal_year 2023
_chemical_formula_sum 'C134 H118 B2 F48 Ga2 N4 Sb2'
_chemical_formula_weight 3100.88
_space_group_crystal_system monoclinic
_space_group_IT_number 14
_space_group_name_Hall '-P 2ybc'
_space_group_name_H-M_alt 'P 1 21/c 1'
_atom_sites_solution_hydrogens geom
_atom_sites_solution_primary direct
_atom_sites_solution_secondary difmap
_audit_creation_method SHELXL-2017/1
_audit_update_record
;
2023-04-12 deposited with the CCDC.	2023-05-26 downloaded from the CCDC.
;
_cell_angle_alpha 90
_cell_angle_beta 91.6077(17)
_cell_angle_gamma 90
_cell_formula_units_Z 2
_cell_length_a 13.6688(15)
_cell_length_b 18.938(2)
_cell_length_c 26.072(3)
_cell_measurement_reflns_used 9920
_cell_measurement_temperature 100(2)
_cell_measurement_theta_max 30.50
_cell_measurement_theta_min 2.29
_cell_volume 6746.3(13)
_computing_cell_refinement 'BRUKER APEX3(v2019.1-0)'
_computing_data_collection 'BRUKER APEX3(v2019.1-0)'
_computing_data_reduction 'BRUKER APEX3(v2019.1-0)'
_computing_molecular_graphics 'ORTEP/PLATON (Spek)'
_computing_publication_material 'BRUKER AXS SHELXTL (c) 2008 / Vers. 2008/4'
_computing_structure_refinement 'SHELXL-2017/1 (Sheldrick, 2017)'
_computing_structure_solution 'BRUKER APEX3(v2019.1-0)'
_diffrn_ambient_temperature 100(2)
_diffrn_detector_area_resol_mean 512
_diffrn_measured_fraction_theta_full 1.000
_diffrn_measured_fraction_theta_max 0.997
_diffrn_measurement_device_type 'Bruker D8 KAPPA II (APEX II detector)'
_diffrn_measurement_method 'Data collection strategy APEX 3/Queen'
_diffrn_radiation_monochromator 'Triumph Goebel mirror'
_diffrn_radiation_type MoK\a
_diffrn_radiation_wavelength 0.71073
_diffrn_reflns_av_R_equivalents 0.0343
_diffrn_reflns_av_unetI/netI 0.0208
_diffrn_reflns_Laue_measured_fraction_full 1.000
_diffrn_reflns_Laue_measured_fraction_max 0.997
_diffrn_reflns_limit_h_max 19
_diffrn_reflns_limit_h_min -19
_diffrn_reflns_limit_k_max 27
_diffrn_reflns_limit_k_min -27
_diffrn_reflns_limit_l_max 37
_diffrn_reflns_limit_l_min -37
_diffrn_reflns_number 188328
_diffrn_reflns_point_group_measured_fraction_full 1.000
_diffrn_reflns_point_group_measured_fraction_max 0.997
_diffrn_reflns_theta_full 25.242
_diffrn_reflns_theta_max 30.533
_diffrn_reflns_theta_min 1.981
_diffrn_source 'fine-focus sealed tube'
_exptl_absorpt_coefficient_mu 0.908
_exptl_absorpt_correction_T_max 0.75
_exptl_absorpt_correction_T_min 0.68
_exptl_absorpt_correction_type multi-scan
_exptl_absorpt_process_details 'SADABS, Blessing, Acta Cryst 1995 A51 33-38'
_exptl_crystal_colour orange
_exptl_crystal_density_diffrn 1.527
_exptl_crystal_description block
_exptl_crystal_F_000 3112
_exptl_crystal_size_max 0.217
_exptl_crystal_size_mid 0.193
_exptl_crystal_size_min 0.150
_refine_diff_density_max 1.197
_refine_diff_density_min -0.748
_refine_diff_density_rms 0.085
_refine_ls_extinction_method none
_refine_ls_goodness_of_fit_ref 1.128
_refine_ls_hydrogen_treatment constr
_refine_ls_matrix_type full
_refine_ls_number_parameters 972
_refine_ls_number_reflns 20584
_refine_ls_number_restraints 1329
_refine_ls_restrained_S_all 1.128
_refine_ls_R_factor_all 0.0771
_refine_ls_R_factor_gt 0.0515
_refine_ls_shift/su_max 0.001
_refine_ls_shift/su_mean 0.000
_refine_ls_structure_factor_coef Fsqd
_refine_ls_weighting_details 'w=1/[\s^2^(Fo^2^)+(0.0436P)^2^+11.7869P] where P=(Fo^2^+2Fc^2^)/3'
_refine_ls_weighting_scheme calc
_refine_ls_wR_factor_gt 0.1183
_refine_ls_wR_factor_ref 0.1347
_reflns_Friedel_coverage 0.000
_reflns_number_gt 15459
_reflns_number_total 20584
_reflns_threshold_expression 'I > 2\s(I)'
_cod_data_source_file d3cc01844j2.cif
_cod_data_source_block mw_155m
_cod_original_cell_volume 6746.2(13)
_cod_original_sg_symbol_H-M 'P 21/c'
_cod_database_code 7131815
_shelx_shelxl_version_number 2017/1
_shelx_space_group_comment
; 
The symmetry employed for this shelxl refinement is uniquely defined 
by the following loop, which should always be used as a source of 
symmetry information in preference to the above space-group names. 
They are only intended as comments. 
;
_shelx_estimated_absorpt_t_min 0.827
_shelx_estimated_absorpt_t_max 0.876

loop_
_space_group_symop_operation_xyz
'x, y, z'
'-x, y+1/2, -z+1/2'
'-x, -y, -z'
'x, -y-1/2, z-1/2'

loop_
_atom_site_label
_atom_site_type_symbol
_atom_site_fract_x
_atom_site_fract_y
_atom_site_fract_z
_atom_site_U_iso_or_equiv
_atom_site_adp_type
_atom_site_occupancy
_atom_site_site_symmetry_order
_atom_site_calc_flag
_atom_site_refinement_flags_posn
_atom_site_refinement_flags_adp
_atom_site_refinement_flags_occupancy
_atom_site_disorder_assembly
_atom_site_disorder_group
Sb1 Sb 0.44937(10) 0.44398(3) 0.51447(5) 0.0408(3) Uani 0.880(7) 1 d . . P A 5
Sb1' Sb 0.4852(12) 0.4429(3) 0.5288(4) 0.0585(17) Uani 0.120(7) 1 d . . P A 6
Ga1 Ga 0.55895(2) 0.36494(2) 0.46000(2) 0.02917(8) Uani 1 1 d . . . . .
N1 N 0.64814(15) 0.37475(11) 0.40770(8) 0.0227(4) Uani 1 1 d . . . . .
N2 N 0.56111(16) 0.26691(11) 0.46871(8) 0.0254(4) Uani 1 1 d . . . . .
C1 C 0.69116(18) 0.31839(14) 0.38567(9) 0.0250(5) Uani 1 1 d . . . . .
C2 C 0.67461(19) 0.24883(15) 0.40112(10) 0.0271(5) Uani 1 1 d . . . . .
H2 H 0.707457 0.213612 0.382186 0.033 Uiso 1 1 calc R U . . .
C3 C 0.61622(18) 0.22358(13) 0.44072(10) 0.0246(5) Uani 1 1 d . . . . .
C4 C 0.7605(2) 0.33148(17) 0.34323(11) 0.0352(6) Uani 1 1 d . . . . .
H4A H 0.786050 0.286323 0.331074 0.053 Uiso 1 1 calc R U . . .
H4B H 0.814789 0.361008 0.355951 0.053 Uiso 1 1 calc R U . . .
H4C H 0.725882 0.355691 0.314871 0.053 Uiso 1 1 calc R U . . .
C5 C 0.6173(2) 0.14606(14) 0.45224(12) 0.0329(6) Uani 1 1 d . . . . .
H5A H 0.550068 0.129267 0.455914 0.049 Uiso 1 1 calc R U . . .
H5B H 0.654828 0.137575 0.484234 0.049 Uiso 1 1 calc R U . . .
H5C H 0.647800 0.120641 0.424108 0.049 Uiso 1 1 calc R U . . .
C6 C 0.67624(18) 0.44644(13) 0.39508(9) 0.0224(4) Uani 1 1 d . . . . .
C7 C 0.7587(2) 0.47492(16) 0.42069(10) 0.0312(6) Uani 1 1 d . . . . .
C8 C 0.7805(2) 0.54601(16) 0.41169(11) 0.0373(7) Uani 1 1 d . . . . .
H8 H 0.835644 0.567079 0.428576 0.045 Uiso 1 1 calc R U . . .
C9 C 0.7225(2) 0.58573(16) 0.37852(12) 0.0404(7) Uani 1 1 d . . . . .
H9 H 0.737685 0.634071 0.373100 0.048 Uiso 1 1 calc R U . . .
C10 C 0.6427(2) 0.55594(17) 0.35313(12) 0.0403(7) Uani 1 1 d . . . . .
H10 H 0.604120 0.584107 0.330214 0.048 Uiso 1 1 calc R U . . .
C11 C 0.6176(2) 0.48513(16) 0.36044(11) 0.0320(6) Uani 1 1 d . . . . .
C12 C 0.8225(2) 0.43109(19) 0.45803(12) 0.0401(7) Uani 1 1 d . . . . .
H12 H 0.801199 0.380728 0.454835 0.048 Uiso 1 1 calc R U . . .
C13 C 0.9308(3) 0.4342(2) 0.44672(16) 0.0518(9) Uani 1 1 d . . . . .
H13A H 0.940858 0.418285 0.411504 0.078 Uiso 1 1 calc R U . . .
H13B H 0.967203 0.403522 0.470730 0.078 Uiso 1 1 calc R U . . .
H13C H 0.954148 0.482905 0.450635 0.078 Uiso 1 1 calc R U . . .
C14 C 0.8064(3) 0.4544(3) 0.51323(14) 0.0715(14) Uani 1 1 d . . . . .
H14A H 0.822483 0.504581 0.516860 0.107 Uiso 1 1 calc R U . . .
H14B H 0.848642 0.426637 0.536596 0.107 Uiso 1 1 calc R U . . .
H14C H 0.737777 0.446814 0.521654 0.107 Uiso 1 1 calc R U . . .
C15 C 0.5311(2) 0.45300(19) 0.33074(13) 0.0442(8) Uani 1 1 d . . . . .
H15 H 0.522213 0.403564 0.343264 0.053 Uiso 1 1 calc R U . . .
C16 C 0.5530(3) 0.4496(2) 0.27358(14) 0.0584(10) Uani 1 1 d . . . . .
H16A H 0.498588 0.426285 0.255035 0.088 Uiso 1 1 calc R U . . .
H16B H 0.613302 0.422712 0.268838 0.088 Uiso 1 1 calc R U . . .
H16C H 0.560995 0.497552 0.260245 0.088 Uiso 1 1 calc R U . . .
C17 C 0.4354(3) 0.4931(3) 0.3389(2) 0.0754(14) Uani 1 1 d . . . . .
H17A H 0.441084 0.541172 0.325367 0.113 Uiso 1 1 calc R U . . .
H17B H 0.422465 0.495183 0.375656 0.113 Uiso 1 1 calc R U . . .
H17C H 0.381367 0.468643 0.320903 0.113 Uiso 1 1 calc R U . . .
C18 C 0.5010(2) 0.24137(13) 0.50955(11) 0.0290(6) Uani 1 1 d . . . . .
C19 C 0.3993(2) 0.23791(15) 0.50017(13) 0.0373(7) Uani 1 1 d . . . . .
C20 C 0.3421(3) 0.21667(18) 0.54107(16) 0.0489(9) Uani 1 1 d . . . . .
H20 H 0.273254 0.212582 0.535985 0.059 Uiso 1 1 calc R U . . .
C21 C 0.3832(3) 0.2017(2) 0.58805(15) 0.0538(10) Uani 1 1 d . . . . .
H21 H 0.342589 0.187114 0.615082 0.065 Uiso 1 1 calc R U . . .
C22 C 0.4834(3) 0.2075(2) 0.59695(14) 0.0483(8) Uani 1 1 d . . . . .
H22 H 0.510492 0.197553 0.630109 0.058 Uiso 1 1 calc R U . . .
C23 C 0.5449(2) 0.22786(16) 0.55757(11) 0.0350(6) Uani 1 1 d . . . . .
C24 C 0.3529(2) 0.25564(19) 0.44807(14) 0.0443(8) Uani 1 1 d . . . . .
H24 H 0.397337 0.290413 0.431678 0.053 Uiso 1 1 calc R U . . .
C25 C 0.3483(4) 0.1927(2) 0.41353(18) 0.0761(14) Uani 1 1 d . . . . .
H25A H 0.320778 0.206562 0.379908 0.114 Uiso 1 1 calc R U . . .
H25B H 0.306662 0.156419 0.428551 0.114 Uiso 1 1 calc R U . . .
H25C H 0.414323 0.173727 0.409488 0.114 Uiso 1 1 calc R U . . .
C26 C 0.2529(3) 0.2921(3) 0.4519(2) 0.0857(17) Uani 1 1 d . . . . .
H26A H 0.232425 0.310398 0.418084 0.128 Uiso 1 1 calc R U . . .
H26B H 0.258068 0.331159 0.476423 0.128 Uiso 1 1 calc R U . . .
H26C H 0.204459 0.257908 0.463490 0.128 Uiso 1 1 calc R U . . .
C27 C 0.6538(2) 0.23828(18) 0.56845(12) 0.0409(7) Uani 1 1 d . . . . .
H27 H 0.686532 0.239750 0.534650 0.049 Uiso 1 1 calc R U . . .
C28 C 0.7017(3) 0.1789(2) 0.60003(15) 0.0528(9) Uani 1 1 d . . . . .
H28A H 0.688187 0.133476 0.583304 0.079 Uiso 1 1 calc R U . . .
H28B H 0.675065 0.178643 0.634530 0.079 Uiso 1 1 calc R U . . .
H28C H 0.772590 0.186616 0.602469 0.079 Uiso 1 1 calc R U . . .
C29 C 0.6725(4) 0.3093(2) 0.59487(18) 0.0700(13) Uani 1 1 d . . . . .
H29A H 0.642573 0.347154 0.574161 0.105 Uiso 1 1 calc R U . . .
H29B H 0.743145 0.317415 0.598511 0.105 Uiso 1 1 calc R U . . .
H29C H 0.643709 0.308828 0.628879 0.105 Uiso 1 1 calc R U . . .
B1 B 0.17857(19) 0.50550(14) 0.15996(10) 0.0205(5) Uani 1 1 d . . . . .
F1_1 F 0.1815(2) 0.57484(19) 0.35628(8) 0.0954(12) Uani 1 1 d D . . . .
F2_1 F 0.12476(19) 0.47103(12) 0.36442(7) 0.0582(6) Uani 1 1 d D . . . .
F3_1 F 0.03672(18) 0.55903(12) 0.38260(7) 0.0551(6) Uani 1 1 d D . . . .
F4_1 F -0.22239(16) 0.59043(15) 0.25387(9) 0.0693(7) Uani 1 1 d D . . . .
F5_1 F -0.21485(14) 0.49687(11) 0.20763(12) 0.0715(8) Uani 1 1 d D . . . .
F6_1 F -0.18625(13) 0.59719(12) 0.17519(8) 0.0493(5) Uani 1 1 d D . . . .
C1_1 C 0.10087(17) 0.52690(12) 0.20402(9) 0.0196(4) Uani 1 1 d . . . . .
C2_1 C 0.12894(18) 0.52684(13) 0.25602(9) 0.0239(5) Uani 1 1 d . . . . .
H2_1 H 0.195684 0.518584 0.265273 0.029 Uiso 1 1 calc R U . . .
C3_1 C 0.0629(2) 0.53838(14) 0.29458(9) 0.0272(5) Uani 1 1 d . . . . .
C4_1 C -0.0354(2) 0.55023(13) 0.28345(10) 0.0282(5) Uani 1 1 d . . . . .
H4_1 H -0.080525 0.558180 0.309908 0.034 Uiso 1 1 calc R U . . .
C5_1 C -0.06558(18) 0.55006(13) 0.23202(10) 0.0251(5) Uani 1 1 d . . . . .
C6_1 C 0.00091(17) 0.53859(12) 0.19323(9) 0.0215(4) Uani 1 1 d . . . . .
H6_1 H -0.022110 0.538685 0.158513 0.026 Uiso 1 1 calc R U . . .
C7_1 C 0.1009(2) 0.53627(17) 0.34914(11) 0.0380(6) Uani 1 1 d D . . . .
C8_1 C -0.1720(2) 0.55861(16) 0.21740(12) 0.0346(6) Uani 1 1 d D . . . .
F1_2 F 0.1016(6) 0.2364(5) 0.0711(3) 0.0584(19) Uani 0.69(4) 1 d D . P B 3
F2_2 F -0.0301(11) 0.2819(8) 0.0986(6) 0.042(2) Uani 0.69(4) 1 d D . P B 3
F3_2 F 0.0347(7) 0.1938(3) 0.1375(3) 0.0495(16) Uani 0.69(4) 1 d D . P B 3
C7_2 C 0.0561(9) 0.2543(5) 0.1139(4) 0.0344(8) Uani 0.69(4) 1 d D . P B 3
F4_2 F 0.2395(4) 0.2652(7) 0.2977(3) 0.098(4) Uani 0.559(15) 1 d D . P C 1
F5_2 F 0.3365(6) 0.2228(4) 0.2444(4) 0.066(2) Uani 0.559(15) 1 d D . P C 1
F6_2 F 0.3650(7) 0.3249(3) 0.2756(3) 0.073(3) Uani 0.559(15) 1 d D . P C 1
C1_2 C 0.18214(17) 0.41905(13) 0.16443(9) 0.0221(4) Uani 1 1 d . . . . .
C2_2 C 0.11937(18) 0.37359(13) 0.13711(10) 0.0246(5) Uani 1 1 d . . . . .
H2_2 H 0.077187 0.392398 0.110946 0.029 Uiso 1 1 calc R U . . .
C3_2 C 0.11698(19) 0.30110(14) 0.14725(10) 0.0265(5) Uani 1 1 d . . . . .
C4_2 C 0.1746(2) 0.27160(15) 0.18616(11) 0.0310(5) Uani 1 1 d . . . . .
H4_2 H 0.171896 0.222473 0.193358 0.037 Uiso 1 1 calc R U . . .
C5_2 C 0.23648(19) 0.31595(15) 0.21430(11) 0.0304(5) Uani 1 1 d . . . . .
C6_2 C 0.24103(18) 0.38763(14) 0.20303(11) 0.0272(5) Uani 1 1 d . . . . .
H6_2 H 0.285709 0.416421 0.222186 0.033 Uiso 1 1 calc R U . . .
C8_2 C 0.2973(3) 0.2866(2) 0.25863(16) 0.0503(8) Uani 1 1 d D . . . .
F1_3 F 0.07251(19) 0.74934(11) 0.09033(7) 0.0567(6) Uani 1 1 d D . . . .
F2_3 F -0.02617(16) 0.71844(12) 0.02815(12) 0.0712(7) Uani 1 1 d D . . . .
F3_3 F 0.11877(17) 0.75086(10) 0.01304(8) 0.0528(5) Uani 1 1 d D . . . .
F4_3 F 0.1343(8) 0.4245(5) -0.0357(3) 0.0637(18) Uani 0.77(3) 1 d D . P D 7
F5_3 F 0.1183(9) 0.5197(4) -0.0786(3) 0.078(2) Uani 0.77(3) 1 d D . P D 7
F6_3 F 0.2572(5) 0.4890(6) -0.0484(4) 0.0628(19) Uani 0.77(3) 1 d D . P D 7
C1_3 C 0.14830(16) 0.53678(13) 0.10356(9) 0.0209(4) Uani 1 1 d . . . . .
C2_3 C 0.11558(18) 0.60735(13) 0.09847(9) 0.0230(5) Uani 1 1 d . . . . .
H2_3 H 0.104526 0.634119 0.128569 0.028 Uiso 1 1 calc R U . . .
C3_3 C 0.09907(19) 0.63881(14) 0.05082(10) 0.0269(5) Uani 1 1 d . . . . .
C4_3 C 0.1130(2) 0.60113(16) 0.00568(10) 0.0295(5) Uani 1 1 d . . . . .
H4_3 H 0.101000 0.622300 -0.026918 0.035 Uiso 1 1 calc R U . . .
C5_3 C 0.14483(19) 0.53225(15) 0.00976(9) 0.0278(5) Uani 1 1 d . . . . .
C6_3 C 0.16316(18) 0.50074(14) 0.05753(9) 0.0244(5) Uani 1 1 d . . . . .
H6_3 H 0.186390 0.453470 0.058813 0.029 Uiso 1 1 calc R U . . .
C7_3 C 0.0655(2) 0.71356(17) 0.04620(11) 0.0365(6) Uani 1 1 d D . . . .
C8_3 C 0.1644(2) 0.49043(18) -0.03799(11) 0.0386(7) Uani 1 1 d D . . . .
F1_4 F 0.53159(15) 0.49401(18) 0.08204(8) 0.0751(9) Uani 1 1 d D . . . .
F2_4 F 0.56447(18) 0.43991(13) 0.15222(10) 0.0648(6) Uani 1 1 d D . . . .
F3_4 F 0.63059(13) 0.53930(14) 0.13782(10) 0.0637(6) Uani 1 1 d D . . . .
F4_4 F 0.32922(17) 0.72240(14) 0.25770(13) 0.0816(9) Uani 1 1 d D . . . .
F5_4 F 0.47415(18) 0.68648(12) 0.27791(8) 0.0588(6) Uani 1 1 d D . . . .
F6_4 F 0.4490(2) 0.74966(12) 0.21145(10) 0.0701(8) Uani 1 1 d D . . . .
C1_4 C 0.28800(17) 0.53920(14) 0.17222(9) 0.0236(5) Uani 1 1 d . . . . .
C2_4 C 0.37032(18) 0.50914(16) 0.15039(10) 0.0283(5) Uani 1 1 d . . . . .
H2_4 H 0.362998 0.467001 0.130886 0.034 Uiso 1 1 calc R U . . .
C3_4 C 0.46333(19) 0.53941(17) 0.15647(11) 0.0327(6) Uani 1 1 d . . . . .
C4_4 C 0.4773(2) 0.60028(17) 0.18513(11) 0.0343(6) Uani 1 1 d . . . . .
H4_4 H 0.540598 0.620443 0.189573 0.041 Uiso 1 1 calc R U . . .
C5_4 C 0.3968(2) 0.63109(16) 0.20714(11) 0.0324(6) Uani 1 1 d . . . . .
C6_4 C 0.30366(19) 0.60156(15) 0.20033(10) 0.0277(5) Uani 1 1 d . . . . .
H6_4 H 0.249373 0.624363 0.215148 0.033 Uiso 1 1 calc R U . . .
C7_4 C 0.5473(2) 0.5037(2) 0.13201(12) 0.0420(7) Uani 1 1 d D . . . .
C8_4 C 0.4112(2) 0.69715(19) 0.23871(14) 0.0447(7) Uani 1 1 d D . . . .
C1_5 C 0.0183(3) 0.3199(2) 0.29284(16) 0.0545(10) Uani 1 1 d . . . . .
H1_5 H 0.062704 0.340387 0.317227 0.065 Uiso 1 1 calc R U . . .
C2_5 C -0.0307(3) 0.36073(17) 0.25799(16) 0.0547(10) Uani 1 1 d . . . . .
H2_5 H -0.016649 0.409841 0.257181 0.066 Uiso 1 1 calc R U . . .
C3_5 C -0.0976(3) 0.33519(19) 0.22488(14) 0.0449(8) Uani 1 1 d . . . . .
H3_5 H -0.134018 0.365422 0.202414 0.054 Uiso 1 1 calc R U . . .
C4_5 C -0.1124(3) 0.2607(2) 0.22444(14) 0.0491(8) Uani 1 1 d . . . . .
H4_5 H -0.156651 0.239876 0.200107 0.059 Uiso 1 1 calc R U . . .
C5_5 C -0.0611(3) 0.21856(16) 0.26028(15) 0.0476(9) Uani 1 1 d . . . . .
H5_5 H -0.073332 0.169191 0.260865 0.057 Uiso 1 1 calc R U . . .
C6_5 C 0.0016(3) 0.24474(19) 0.29215(14) 0.0448(8) Uani 1 1 d . . . . .
H6_5 H 0.037102 0.214845 0.315270 0.054 Uiso 1 1 calc R U . . .
F4_6 F 0.2775(10) 0.3202(6) 0.3028(3) 0.094(4) Uani 0.441(15) 1 d D . P C 2
F5_6 F 0.3060(10) 0.2234(5) 0.2629(5) 0.067(3) Uani 0.441(15) 1 d D . P C 2
F6_6 F 0.3953(6) 0.3122(6) 0.2509(7) 0.106(5) Uani 0.441(15) 1 d D . P C 2
F1_6 F -0.026(2) 0.2885(18) 0.0962(13) 0.044(5) Uani 0.31(4) 1 d D . P B 4
F2_6 F 0.011(3) 0.1986(13) 0.1416(9) 0.093(7) Uani 0.31(4) 1 d D . P B 4
F3_6 F 0.0941(18) 0.2227(15) 0.0766(9) 0.068(5) Uani 0.31(4) 1 d D . P B 4
C7_6 C 0.049(2) 0.2523(11) 0.1159(9) 0.0344(8) Uani 0.31(4) 1 d D . P B 4
F4_7 F 0.115(3) 0.4326(16) -0.0389(13) 0.079(9) Uani 0.23(3) 1 d D . P D 8
F5_7 F 0.154(3) 0.5219(10) -0.0830(7) 0.078(8) Uani 0.23(3) 1 d D . P D 8
F6_7 F 0.2617(14) 0.470(2) -0.0370(11) 0.067(8) Uani 0.23(3) 1 d D . P D 8

loop_
_atom_site_aniso_label
_atom_site_aniso_U_11
_atom_site_aniso_U_22
_atom_site_aniso_U_33
_atom_site_aniso_U_23
_atom_site_aniso_U_13
_atom_site_aniso_U_12
Sb1 0.0482(4) 0.02207(17) 0.0542(4) -0.00634(16) 0.0368(3) -0.00552(15)
Sb1' 0.071(4) 0.0497(18) 0.057(3) -0.0023(14) 0.031(3) 0.0121(18)
Ga1 0.03579(16) 0.02115(13) 0.03158(15) -0.00308(11) 0.01872(12) -0.00424(11)
N1 0.0232(9) 0.0271(10) 0.0182(9) -0.0020(8) 0.0062(7) -0.0053(8)
N2 0.0252(10) 0.0229(10) 0.0287(11) -0.0040(8) 0.0101(8) -0.0052(8)
C1 0.0246(11) 0.0340(13) 0.0165(10) -0.0056(9) 0.0029(9) -0.0024(10)
C2 0.0255(12) 0.0337(13) 0.0225(11) -0.0064(10) 0.0055(9) 0.0028(10)
C3 0.0228(11) 0.0254(11) 0.0256(12) -0.0061(9) 0.0021(9) -0.0022(9)
C4 0.0403(15) 0.0404(15) 0.0257(13) -0.0032(11) 0.0144(11) -0.0007(12)
C5 0.0346(14) 0.0255(13) 0.0391(15) -0.0057(11) 0.0073(11) -0.0003(11)
C6 0.0237(11) 0.0253(11) 0.0185(10) -0.0026(9) 0.0050(8) -0.0066(9)
C7 0.0343(14) 0.0393(15) 0.0202(11) -0.0033(10) 0.0045(10) -0.0126(11)
C8 0.0450(16) 0.0378(15) 0.0296(13) -0.0048(11) 0.0106(12) -0.0209(13)
C9 0.0508(18) 0.0286(14) 0.0427(16) 0.0020(12) 0.0180(14) -0.0131(13)
C10 0.0452(17) 0.0375(16) 0.0384(16) 0.0137(13) 0.0046(13) -0.0054(13)
C11 0.0340(14) 0.0354(14) 0.0268(13) 0.0049(11) 0.0022(10) -0.0084(11)
C12 0.0348(15) 0.0504(18) 0.0347(15) 0.0052(13) -0.0071(12) -0.0188(13)
C13 0.0374(17) 0.061(2) 0.057(2) 0.0022(18) -0.0059(15) -0.0069(16)
C14 0.056(2) 0.128(5) 0.0295(17) 0.010(2) -0.0050(16) -0.005(3)
C15 0.0418(17) 0.0491(19) 0.0409(17) 0.0150(14) -0.0117(14) -0.0113(14)
C16 0.065(2) 0.068(3) 0.0412(19) 0.0033(18) -0.0149(17) -0.013(2)
C17 0.039(2) 0.111(4) 0.076(3) -0.010(3) -0.011(2) -0.001(2)
C18 0.0324(13) 0.0191(11) 0.0365(14) -0.0030(10) 0.0182(11) -0.0051(9)
C19 0.0304(14) 0.0283(13) 0.0541(18) 0.0056(12) 0.0173(13) -0.0036(11)
C20 0.0365(16) 0.0416(17) 0.070(2) 0.0125(16) 0.0268(16) 0.0005(13)
C21 0.0484(19) 0.057(2) 0.058(2) 0.0198(18) 0.0345(17) 0.0052(16)
C22 0.056(2) 0.0495(19) 0.0407(17) 0.0064(15) 0.0243(15) 0.0023(16)
C23 0.0422(16) 0.0317(14) 0.0320(14) -0.0029(11) 0.0160(12) -0.0040(12)
C24 0.0293(14) 0.0439(17) 0.060(2) 0.0106(15) 0.0077(14) -0.0062(13)
C25 0.112(4) 0.056(3) 0.060(3) 0.001(2) -0.014(3) 0.011(3)
C26 0.048(2) 0.117(5) 0.092(4) 0.008(3) 0.001(2) 0.030(3)
C27 0.0485(18) 0.0475(18) 0.0268(14) -0.0029(12) 0.0055(12) -0.0154(14)
C28 0.0438(19) 0.064(2) 0.051(2) 0.0064(18) 0.0044(16) -0.0069(17)
C29 0.093(3) 0.055(2) 0.061(3) -0.011(2) -0.010(2) -0.020(2)
B1 0.0171(11) 0.0225(12) 0.0222(12) 0.0010(9) 0.0045(9) -0.0019(9)
F1_1 0.108(2) 0.152(3) 0.0261(10) 0.0001(13) -0.0105(12) -0.086(2)
F2_1 0.0864(16) 0.0585(13) 0.0291(9) -0.0009(9) -0.0069(10) 0.0285(12)
F3_1 0.0899(16) 0.0567(12) 0.0193(8) 0.0005(8) 0.0111(9) 0.0220(11)
F4_1 0.0448(12) 0.106(2) 0.0585(13) -0.0044(13) 0.0192(10) 0.0360(13)
F5_1 0.0260(9) 0.0408(11) 0.147(3) 0.0101(13) -0.0150(12) -0.0071(8)
F6_1 0.0281(9) 0.0624(13) 0.0573(12) 0.0148(10) -0.0015(8) 0.0059(8)
C1_1 0.0200(10) 0.0186(10) 0.0203(10) -0.0003(8) 0.0031(8) -0.0041(8)
C2_1 0.0247(11) 0.0260(11) 0.0211(11) 0.0015(9) 0.0013(9) -0.0059(9)
C3_1 0.0374(13) 0.0258(12) 0.0188(10) -0.0006(9) 0.0053(9) -0.0075(10)
C4_1 0.0353(13) 0.0229(11) 0.0272(12) -0.0029(9) 0.0137(10) -0.0024(10)
C5_1 0.0247(11) 0.0218(11) 0.0292(12) 0.0002(9) 0.0081(9) -0.0003(9)
C6_1 0.0205(10) 0.0224(11) 0.0217(10) -0.0009(8) 0.0037(8) -0.0012(8)
C7_1 0.0488(17) 0.0445(16) 0.0210(12) -0.0005(11) 0.0034(11) -0.0084(13)
C8_1 0.0235(12) 0.0350(14) 0.0459(16) -0.0009(12) 0.0101(11) 0.0031(10)
F1_2 0.059(3) 0.074(4) 0.044(3) -0.032(2) 0.024(3) -0.030(4)
F2_2 0.038(3) 0.043(5) 0.044(4) -0.004(3) 0.000(3) -0.010(3)
F3_2 0.064(3) 0.025(2) 0.060(3) -0.0015(19) -0.003(2) -0.016(2)
C7_2 0.042(2) 0.0281(14) 0.0332(16) -0.0027(11) 0.0072(13) -0.0076(13)
F4_2 0.051(3) 0.181(11) 0.062(4) 0.073(5) 0.010(2) 0.036(4)
F5_2 0.057(4) 0.040(3) 0.099(6) 0.010(3) -0.021(3) 0.016(2)
F6_2 0.089(6) 0.036(2) 0.091(5) 0.013(3) -0.063(4) 0.000(3)
C1_2 0.0187(10) 0.0250(11) 0.0231(11) 0.0006(9) 0.0074(8) 0.0003(8)
C2_2 0.0232(11) 0.0272(12) 0.0237(11) 0.0008(9) 0.0061(9) -0.0021(9)
C3_2 0.0268(12) 0.0258(11) 0.0272(12) -0.0036(9) 0.0087(9) -0.0023(9)
C4_2 0.0288(13) 0.0259(12) 0.0389(14) 0.0027(10) 0.0102(11) 0.0046(10)
C5_2 0.0240(12) 0.0315(13) 0.0359(14) 0.0046(11) 0.0033(10) 0.0071(10)
C6_2 0.0200(11) 0.0288(12) 0.0329(13) 0.0012(10) 0.0025(9) 0.0020(9)
C8_2 0.0372(17) 0.0481(19) 0.065(2) 0.0138(17) -0.0086(15) 0.0123(14)
F1_3 0.0993(18) 0.0361(10) 0.0349(10) 0.0013(8) 0.0052(10) 0.0212(11)
F2_3 0.0447(12) 0.0475(13) 0.120(2) 0.0169(13) -0.0228(13) 0.0090(10)
F3_3 0.0766(15) 0.0355(10) 0.0468(11) 0.0115(8) 0.0082(10) -0.0055(10)
F4_3 0.094(5) 0.054(3) 0.046(3) -0.025(2) 0.033(3) -0.033(3)
F5_3 0.106(5) 0.109(4) 0.019(2) -0.020(2) -0.006(2) 0.016(3)
F6_3 0.052(3) 0.087(4) 0.051(4) -0.030(3) 0.032(2) -0.024(3)
C1_3 0.0170(10) 0.0264(11) 0.0195(10) -0.0007(8) 0.0030(8) -0.0040(8)
C2_3 0.0240(11) 0.0266(11) 0.0186(10) -0.0012(9) 0.0017(8) -0.0023(9)
C3_3 0.0268(12) 0.0305(12) 0.0233(11) 0.0021(9) -0.0006(9) -0.0025(10)
C4_3 0.0285(12) 0.0417(14) 0.0184(11) 0.0017(10) -0.0007(9) -0.0074(11)
C5_3 0.0247(12) 0.0404(14) 0.0185(10) -0.0056(10) 0.0039(9) -0.0093(10)
C6_3 0.0225(11) 0.0275(12) 0.0236(11) -0.0033(9) 0.0060(9) -0.0058(9)
C7_3 0.0422(16) 0.0374(15) 0.0297(13) 0.0061(11) -0.0038(12) 0.0027(12)
C8_3 0.0433(16) 0.0507(17) 0.0223(12) -0.0097(12) 0.0097(11) -0.0149(14)
F1_4 0.0310(10) 0.159(3) 0.0357(10) -0.0131(13) 0.0064(8) 0.0174(13)
F2_4 0.0588(14) 0.0634(14) 0.0734(16) 0.0049(12) 0.0247(12) 0.0199(11)
F3_4 0.0182(8) 0.0919(18) 0.0814(16) -0.0024(14) 0.0079(9) -0.0051(10)
F4_4 0.0453(12) 0.0685(16) 0.131(2) -0.0519(17) 0.0017(14) -0.0179(11)
F5_4 0.0711(14) 0.0583(13) 0.0456(11) 0.0023(10) -0.0223(11) -0.0139(11)
F6_4 0.0889(18) 0.0500(13) 0.0694(15) 0.0169(11) -0.0320(13) -0.0381(12)
C1_4 0.0191(10) 0.0293(12) 0.0225(11) 0.0068(9) 0.0013(8) -0.0040(9)
C2_4 0.0198(11) 0.0394(14) 0.0257(12) 0.0075(10) 0.0034(9) -0.0020(10)
C3_4 0.0187(11) 0.0511(17) 0.0282(13) 0.0145(11) 0.0012(9) -0.0015(11)
C4_4 0.0221(12) 0.0468(16) 0.0337(14) 0.0144(12) -0.0033(10) -0.0097(11)
C5_4 0.0274(12) 0.0361(14) 0.0334(14) 0.0097(11) -0.0053(10) -0.0113(11)
C6_4 0.0223(11) 0.0319(13) 0.0289(12) 0.0052(10) -0.0014(9) -0.0071(10)
C7_4 0.0215(12) 0.067(2) 0.0378(15) 0.0073(15) 0.0030(11) -0.0008(13)
C8_4 0.0357(15) 0.0455(17) 0.0522(19) 0.0000(14) -0.0086(13) -0.0180(13)
C1_5 0.048(2) 0.055(2) 0.062(2) -0.0161(19) 0.0190(17) -0.0092(17)
C2_5 0.073(3) 0.0224(14) 0.070(2) 0.0010(15) 0.035(2) -0.0016(15)
C3_5 0.0459(18) 0.0450(18) 0.0447(18) 0.0173(15) 0.0152(15) 0.0016(15)
C4_5 0.051(2) 0.051(2) 0.0464(19) -0.0078(16) 0.0143(15) -0.0036(16)
C5_5 0.063(2) 0.0197(13) 0.062(2) 0.0013(13) 0.0346(18) 0.0011(13)
C6_5 0.0449(18) 0.0459(18) 0.0445(18) 0.0172(15) 0.0180(15) 0.0133(15)
F4_6 0.128(9) 0.092(7) 0.058(4) 0.000(4) -0.048(5) 0.041(7)
F5_6 0.077(8) 0.037(3) 0.086(7) 0.031(4) -0.029(5) -0.007(4)
F6_6 0.040(4) 0.055(5) 0.220(16) 0.042(7) -0.054(6) 0.000(3)
F1_6 0.038(6) 0.026(5) 0.066(13) -0.010(6) -0.014(7) -0.013(4)
F2_6 0.139(17) 0.078(10) 0.061(9) 0.039(8) -0.041(8) -0.075(9)
F3_6 0.088(11) 0.056(8) 0.058(6) -0.030(5) -0.017(6) 0.044(8)
C7_6 0.042(2) 0.0281(14) 0.0332(16) -0.0027(11) 0.0072(13) -0.0076(13)
F4_7 0.060(10) 0.098(18) 0.083(15) -0.067(13) 0.037(8) -0.057(11)
F5_7 0.17(2) 0.042(8) 0.019(5) 0.002(4) 0.048(10) 0.019(9)
F6_7 0.050(8) 0.12(2) 0.028(9) -0.032(10) 0.012(5) 0.028(10)

loop_
_atom_type_symbol
_atom_type_description
_atom_type_scat_dispersion_real
_atom_type_scat_dispersion_imag
_atom_type_scat_source
C C 0.0033 0.0016 'International Tables Vol C Tables 4.2.6.8 and 6.1.1.4'
H H 0.0000 0.0000 'International Tables Vol C Tables 4.2.6.8 and 6.1.1.4'
B B 0.0013 0.0007 'International Tables Vol C Tables 4.2.6.8 and 6.1.1.4'
F F 0.0171 0.0103 'International Tables Vol C Tables 4.2.6.8 and 6.1.1.4'
Ga Ga 0.2307 1.6083 'International Tables Vol C Tables 4.2.6.8 and 6.1.1.4'
N N 0.0061 0.0033 'International Tables Vol C Tables 4.2.6.8 and 6.1.1.4'
Sb Sb -0.5866 1.5461 'International Tables Vol C Tables 4.2.6.8 and 6.1.1.4'

loop_
_geom_angle_atom_site_label_1
_geom_angle_atom_site_label_2
_geom_angle_atom_site_label_3
_geom_angle
_geom_angle_site_symmetry_1
_geom_angle_site_symmetry_3
_geom_angle_publ_flag
Ga1 Sb1 Sb1 89.53(3) . 3_666 ?
Ga1 Sb1' Sb1' 90.2(2) . 3_666 ?
N1 Ga1 N2 100.33(9) . . ?
N1 Ga1 Sb1' 137.4(2) . . ?
N2 Ga1 Sb1' 119.59(12) . . ?
N1 Ga1 Sb1 138.48(7) . . ?
N2 Ga1 Sb1 121.19(6) . . ?
C1 N1 C6 121.4(2) . . ?
C1 N1 Ga1 122.17(17) . . ?
C6 N1 Ga1 116.22(15) . . ?
C3 N2 C18 122.3(2) . . ?
C3 N2 Ga1 123.21(17) . . ?
C18 N2 Ga1 114.46(16) . . ?
N1 C1 C2 123.0(2) . . ?
N1 C1 C4 118.3(2) . . ?
C2 C1 C4 118.7(2) . . ?
C1 C2 C3 129.2(2) . . ?
N2 C3 C2 122.0(2) . . ?
N2 C3 C5 119.5(2) . . ?
C2 C3 C5 118.5(2) . . ?
C11 C6 C7 123.0(2) . . ?
C11 C6 N1 119.1(2) . . ?
C7 C6 N1 117.8(2) . . ?
C8 C7 C6 117.5(3) . . ?
C8 C7 C12 120.5(3) . . ?
C6 C7 C12 122.0(3) . . ?
C9 C8 C7 120.6(3) . . ?
C8 C9 C10 120.7(3) . . ?
C9 C10 C11 121.3(3) . . ?
C6 C11 C10 116.9(3) . . ?
C6 C11 C15 122.8(3) . . ?
C10 C11 C15 120.3(3) . . ?
C13 C12 C14 109.8(3) . . ?
C13 C12 C7 113.3(3) . . ?
C14 C12 C7 110.4(3) . . ?
C11 C15 C16 110.0(3) . . ?
C11 C15 C17 112.7(3) . . ?
C16 C15 C17 110.3(3) . . ?
C23 C18 C19 123.0(2) . . ?
C23 C18 N2 118.9(2) . . ?
C19 C18 N2 117.8(3) . . ?
C20 C19 C18 116.9(3) . . ?
C20 C19 C24 121.1(3) . . ?
C18 C19 C24 122.0(3) . . ?
C21 C20 C19 121.4(3) . . ?
C20 C21 C22 120.9(3) . . ?
C21 C22 C23 120.7(3) . . ?
C18 C23 C22 117.2(3) . . ?
C18 C23 C27 122.4(2) . . ?
C22 C23 C27 120.3(3) . . ?
C25 C24 C19 111.8(3) . . ?
C25 C24 C26 112.0(4) . . ?
C19 C24 C26 113.0(3) . . ?
C23 C27 C29 110.4(3) . . ?
C23 C27 C28 114.0(3) . . ?
C29 C27 C28 109.9(3) . . ?
C1_3 B1 C1_1 112.97(19) . . ?
C1_3 B1 C1_2 115.7(2) . . ?
C1_1 B1 C1_2 102.45(18) . . ?
C1_3 B1 C1_4 103.92(18) . . ?
C1_1 B1 C1_4 111.8(2) . . ?
C1_2 B1 C1_4 110.3(2) . . ?
C2_1 C1_1 C6_1 115.7(2) . . ?
C2_1 C1_1 B1 120.9(2) . . ?
C6_1 C1_1 B1 123.0(2) . . ?
C3_1 C2_1 C1_1 122.4(2) . . ?
C4_1 C3_1 C2_1 121.4(2) . . ?
C4_1 C3_1 C7_1 120.7(2) . . ?
C2_1 C3_1 C7_1 117.9(3) . . ?
C3_1 C4_1 C5_1 117.4(2) . . ?
C4_1 C5_1 C6_1 121.1(2) . . ?
C4_1 C5_1 C8_1 120.2(2) . . ?
C6_1 C5_1 C8_1 118.6(2) . . ?
C5_1 C6_1 C1_1 121.9(2) . . ?
F3_1 C7_1 F1_1 106.8(3) . . ?
F3_1 C7_1 F2_1 105.4(2) . . ?
F1_1 C7_1 F2_1 105.8(3) . . ?
F3_1 C7_1 C3_1 113.4(3) . . ?
F1_1 C7_1 C3_1 112.4(2) . . ?
F2_1 C7_1 C3_1 112.5(2) . . ?
F5_1 C8_1 F6_1 105.7(3) . . ?
F5_1 C8_1 F4_1 107.5(3) . . ?
F6_1 C8_1 F4_1 106.0(2) . . ?
F5_1 C8_1 C5_1 111.8(2) . . ?
F6_1 C8_1 C5_1 112.8(2) . . ?
F4_1 C8_1 C5_1 112.5(3) . . ?
F1_2 C7_2 F3_2 106.3(6) . . ?
F1_2 C7_2 F2_2 106.1(7) . . ?
F3_2 C7_2 F2_2 105.7(7) . . ?
F1_2 C7_2 C3_2 112.0(8) . . ?
F3_2 C7_2 C3_2 111.7(9) . . ?
F2_2 C7_2 C3_2 114.6(11) . . ?
C2_2 C1_2 C6_2 115.9(2) . . ?
C2_2 C1_2 B1 124.2(2) . . ?
C6_2 C1_2 B1 119.3(2) . . ?
C1_2 C2_2 C3_2 121.7(2) . . ?
C4_2 C3_2 C2_2 121.2(3) . . ?
C4_2 C3_2 C7_2 119.2(5) . . ?
C2_2 C3_2 C7_2 119.5(5) . . ?
C4_2 C3_2 C7_6 118.1(9) . . ?
C2_2 C3_2 C7_6 120.6(9) . . ?
C3_2 C4_2 C5_2 118.0(3) . . ?
C4_2 C5_2 C6_2 120.6(3) . . ?
C4_2 C5_2 C8_2 119.8(3) . . ?
C6_2 C5_2 C8_2 119.6(3) . . ?
C5_2 C6_2 C1_2 122.5(3) . . ?
F5_6 C8_2 F4_6 114.1(6) . . ?
F6_2 C8_2 F4_2 110.3(6) . . ?
F6_2 C8_2 F5_2 108.3(5) . . ?
F4_2 C8_2 F5_2 100.2(5) . . ?
F5_6 C8_2 F6_6 104.8(6) . . ?
F4_6 C8_2 F6_6 99.8(6) . . ?
F5_6 C8_2 C5_2 119.1(7) . . ?
F6_2 C8_2 C5_2 116.4(4) . . ?
F4_6 C8_2 C5_2 111.2(4) . . ?
F4_2 C8_2 C5_2 111.2(3) . . ?
F5_2 C8_2 C5_2 109.0(5) . . ?
F6_6 C8_2 C5_2 105.2(6) . . ?
C6_3 C1_3 C2_3 115.7(2) . . ?
C6_3 C1_3 B1 123.9(2) . . ?
C2_3 C1_3 B1 120.0(2) . . ?
C3_3 C2_3 C1_3 122.1(2) . . ?
C2_3 C3_3 C4_3 120.8(3) . . ?
C2_3 C3_3 C7_3 121.4(2) . . ?
C4_3 C3_3 C7_3 117.8(2) . . ?
C5_3 C4_3 C3_3 118.0(2) . . ?
C4_3 C5_3 C6_3 121.4(2) . . ?
C4_3 C5_3 C8_3 119.8(3) . . ?
C6_3 C5_3 C8_3 118.7(3) . . ?
C5_3 C6_3 C1_3 121.9(2) . . ?
F2_3 C7_3 F1_3 108.3(3) . . ?
F2_3 C7_3 F3_3 104.9(2) . . ?
F1_3 C7_3 F3_3 105.0(3) . . ?
F2_3 C7_3 C3_3 112.3(3) . . ?
F1_3 C7_3 C3_3 113.4(2) . . ?
F3_3 C7_3 C3_3 112.2(3) . . ?
F6_3 C8_3 F4_3 107.3(6) . . ?
F4_7 C8_3 F5_7 108.9(16) . . ?
F6_3 C8_3 F5_3 106.5(4) . . ?
F4_3 C8_3 F5_3 106.7(5) . . ?
F4_7 C8_3 F6_7 105.5(16) . . ?
F5_7 C8_3 F6_7 102.9(11) . . ?
F4_7 C8_3 C5_3 110.8(16) . . ?
F6_3 C8_3 C5_3 112.3(5) . . ?
F4_3 C8_3 C5_3 113.4(5) . . ?
F5_7 C8_3 C5_3 118.7(9) . . ?
F5_3 C8_3 C5_3 110.2(5) . . ?
F6_7 C8_3 C5_3 109.0(12) . . ?
C2_4 C1_4 C6_4 116.3(2) . . ?
C2_4 C1_4 B1 120.0(2) . . ?
C6_4 C1_4 B1 123.4(2) . . ?
C1_4 C2_4 C3_4 121.8(3) . . ?
C4_4 C3_4 C2_4 120.9(3) . . ?
C4_4 C3_4 C7_4 120.9(3) . . ?
C2_4 C3_4 C7_4 118.2(3) . . ?
C5_4 C4_4 C3_4 118.4(2) . . ?
C4_4 C5_4 C6_4 120.7(3) . . ?
C4_4 C5_4 C8_4 118.9(3) . . ?
C6_4 C5_4 C8_4 120.4(3) . . ?
C5_4 C6_4 C1_4 121.9(3) . . ?
F1_4 C7_4 F3_4 107.2(3) . . ?
F1_4 C7_4 F2_4 106.5(3) . . ?
F3_4 C7_4 F2_4 105.9(3) . . ?
F1_4 C7_4 C3_4 112.2(2) . . ?
F3_4 C7_4 C3_4 112.8(3) . . ?
F2_4 C7_4 C3_4 111.8(2) . . ?
F4_4 C8_4 F5_4 107.6(3) . . ?
F4_4 C8_4 F6_4 105.9(3) . . ?
F5_4 C8_4 F6_4 105.6(2) . . ?
F4_4 C8_4 C5_4 113.9(2) . . ?
F5_4 C8_4 C5_4 111.4(3) . . ?
F6_4 C8_4 C5_4 112.0(3) . . ?
C2_5 C1_5 C6_5 118.7(4) . . ?
C3_5 C2_5 C1_5 123.0(3) . . ?
C2_5 C3_5 C4_5 117.4(3) . . ?
C5_5 C4_5 C3_5 119.3(4) . . ?
C6_5 C5_5 C4_5 121.8(3) . . ?
C5_5 C6_5 C1_5 119.6(3) . . ?
F3_6 C7_6 F1_6 106.8(14) . . ?
F3_6 C7_6 F2_6 105.1(14) . . ?
F1_6 C7_6 F2_6 105.9(14) . . ?
F3_6 C7_6 C3_2 112.6(18) . . ?
F1_6 C7_6 C3_2 110(2) . . ?
F2_6 C7_6 C3_2 115.6(19) . . ?

loop_
_geom_bond_atom_site_label_1
_geom_bond_atom_site_label_2
_geom_bond_distance
_geom_bond_site_symmetry_2
_geom_bond_publ_flag
Sb1 Ga1 2.5729(6) . ?
Sb1 Sb1 2.6545(8) 3_666 ?
Sb1' Ga1 2.552(5) . ?
Sb1' Sb1' 2.671(9) 3_666 ?
Ga1 N1 1.8639(19) . ?
Ga1 N2 1.870(2) . ?
N1 C1 1.354(3) . ?
N1 C6 1.451(3) . ?
N2 C3 1.343(3) . ?
N2 C18 1.446(3) . ?
C1 C2 1.398(4) . ?
C1 C4 1.497(3) . ?
C2 C3 1.406(3) . ?
C3 C5 1.498(4) . ?
C6 C11 1.398(4) . ?
C6 C7 1.402(4) . ?
C7 C8 1.400(4) . ?
C7 C12 1.533(4) . ?
C8 C9 1.379(5) . ?
C9 C10 1.380(5) . ?
C10 C11 1.399(4) . ?
C11 C15 1.523(4) . ?
C12 C13 1.518(5) . ?
C12 C14 1.527(5) . ?
C15 C16 1.530(5) . ?
C15 C17 1.533(6) . ?
C18 C23 1.396(4) . ?
C18 C19 1.407(4) . ?
C19 C20 1.399(4) . ?
C19 C24 1.521(5) . ?
C20 C21 1.363(6) . ?
C21 C22 1.387(5) . ?
C22 C23 1.399(4) . ?
C23 C27 1.521(5) . ?
C24 C25 1.495(6) . ?
C24 C26 1.537(5) . ?
C27 C29 1.529(5) . ?
C27 C28 1.530(5) . ?
B1 C1_3 1.628(4) . ?
B1 C1_1 1.637(3) . ?
B1 C1_2 1.642(4) . ?
B1 C1_4 1.649(4) . ?
F1_1 C7_1 1.331(4) . ?
F2_1 C7_1 1.336(4) . ?
F3_1 C7_1 1.326(3) . ?
F4_1 C8_1 1.333(3) . ?
F5_1 C8_1 1.329(4) . ?
F6_1 C8_1 1.331(4) . ?
C1_1 C2_1 1.399(3) . ?
C1_1 C6_1 1.405(3) . ?
C2_1 C3_1 1.387(3) . ?
C3_1 C4_1 1.385(4) . ?
C3_1 C7_1 1.501(4) . ?
C4_1 C5_1 1.392(4) . ?
C5_1 C6_1 1.395(3) . ?
C5_1 C8_1 1.503(4) . ?
F1_2 C7_2 1.335(7) . ?
F2_2 C7_2 1.340(8) . ?
F3_2 C7_2 1.336(7) . ?
C7_2 C3_2 1.482(13) . ?
F4_2 C8_2 1.368(6) . ?
F5_2 C8_2 1.377(7) . ?
F6_2 C8_2 1.247(7) . ?
C1_2 C2_2 1.397(4) . ?
C1_2 C6_2 1.403(4) . ?
C2_2 C3_2 1.399(4) . ?
C3_2 C4_2 1.385(4) . ?
C3_2 C7_6 1.53(3) . ?
C4_2 C5_2 1.387(4) . ?
C5_2 C6_2 1.391(4) . ?
C5_2 C8_2 1.510(4) . ?
C8_2 F5_6 1.208(10) . ?
C8_2 F4_6 1.349(8) . ?
C8_2 F6_6 1.444(9) . ?
F1_3 C7_3 1.336(4) . ?
F2_3 C7_3 1.329(4) . ?
F3_3 C7_3 1.347(3) . ?
F4_3 C8_3 1.316(7) . ?
F5_3 C8_3 1.338(6) . ?
F6_3 C8_3 1.304(7) . ?
C1_3 C6_3 1.401(3) . ?
C1_3 C2_3 1.414(3) . ?
C2_3 C3_3 1.390(3) . ?
C3_3 C4_3 1.394(4) . ?
C3_3 C7_3 1.492(4) . ?
C4_3 C5_3 1.378(4) . ?
C5_3 C6_3 1.397(4) . ?
C5_3 C8_3 1.506(4) . ?
C8_3 F4_7 1.29(2) . ?
C8_3 F5_7 1.321(16) . ?
C8_3 F6_7 1.38(2) . ?
F1_4 C7_4 1.327(4) . ?
F2_4 C7_4 1.336(4) . ?
F3_4 C7_4 1.329(4) . ?
F4_4 C8_4 1.326(4) . ?
F5_4 C8_4 1.333(4) . ?
F6_4 C8_4 1.335(4) . ?
C1_4 C2_4 1.397(3) . ?
C1_4 C6_4 1.403(4) . ?
C2_4 C3_4 1.400(4) . ?
C3_4 C4_4 1.384(5) . ?
C3_4 C7_4 1.491(4) . ?
C4_4 C5_4 1.384(4) . ?
C5_4 C6_4 1.398(4) . ?
C5_4 C8_4 1.507(5) . ?
C1_5 C2_5 1.356(6) . ?
C1_5 C6_5 1.441(5) . ?
C2_5 C3_5 1.331(6) . ?
C3_5 C4_5 1.424(5) . ?
C4_5 C5_5 1.402(6) . ?
C5_5 C6_5 1.277(5) . ?
F1_6 C7_6 1.333(13) . ?
F2_6 C7_6 1.334(13) . ?
F3_6 C7_6 1.331(13) . ?
